data_7012566
loop_
_publ_author_name
'Molla-Abbassi, Alireza'
'Skripkin, Mikhail'
'Kritikos, Mikael'
'Persson, Ingmar'
'Mink, J\'anos'
'Sandstr\"om, Magnus'

_publ_section_title
;
 Dimethyl sulfoxide solvates of the aluminium(iii), gallium(iii) and
 indium(iii) ions. A crystallographic, EXAFS and vibrational spectroscopic
 study
;
_journal_coden_ASTM DTARAF
_journal_issue 9
_journal_name_full 'Dalton Transactions'
_journal_page_first 1746
_journal_page_last 1753
_journal_paper_doi 10.1039/b212140a
_journal_year 2003
_chemical_formula_sum 'C12 H36 Ga I3 O6 S6'
_chemical_formula_weight 919.19
_space_group_IT_number 148
_symmetry_cell_setting trigonal
_symmetry_space_group_name_Hall '-R 3'
_symmetry_space_group_name_H-M 'R -3 :H'
_atom_sites_solution_hydrogens geom
_atom_sites_solution_primary direct
_atom_sites_solution_secondary difmap
_audit_creation_method SHELXL-97
_cell_angle_alpha 90.00
_cell_angle_beta 90.00
_cell_angle_gamma 120.00
_cell_formula_units_Z 3
_cell_length_a 10.9272(13)
_cell_length_b 10.9272(13)
_cell_length_c 23.868(4)
_cell_measurement_reflns_used 5000
_cell_measurement_temperature 295(2)
_cell_measurement_theta_max 26.0
_cell_measurement_theta_min 2.3
_cell_volume 2468.1(6)
_computing_cell_refinement 'IPDS Software, Stoe & Cie (1997)'
_computing_data_collection 'IPDS Software, by Stoe &Cie (1997)'
_computing_data_reduction 'IPDS Software,  Stoe & Cie (1997)'
_computing_molecular_graphics 'PLATON99 (Spek, 2000), DIAMOND (Brandenburg, 1999)'
_computing_structure_refinement 'SHELXL-97 (Sheldrick, 1997)'
_computing_structure_solution 'SHELXS-97 (Sheldrick, 1990)'
_diffrn_ambient_temperature 295(2)
_diffrn_detector_area_resol_mean 6.67
_diffrn_measured_fraction_theta_full 0.984
_diffrn_measured_fraction_theta_max 0.984
_diffrn_measurement_device_type 'STOE IPDS'
_diffrn_measurement_method 'Area detector - phi oscillation'
_diffrn_radiation_monochromator graphite
_diffrn_radiation_source 'fine-focus sealed tube'
_diffrn_radiation_type MoK\a
_diffrn_radiation_wavelength 0.71073
_diffrn_reflns_av_R_equivalents 0.0457
_diffrn_reflns_av_sigmaI/netI 0.0293
_diffrn_reflns_limit_h_max 13
_diffrn_reflns_limit_h_min -13
_diffrn_reflns_limit_k_max 13
_diffrn_reflns_limit_k_min -13
_diffrn_reflns_limit_l_max 29
_diffrn_reflns_limit_l_min -27
_diffrn_reflns_number 6431
_diffrn_reflns_theta_full 26.07
_diffrn_reflns_theta_max 26.07
_diffrn_reflns_theta_min 2.32
_exptl_absorpt_coefficient_mu 4.052
_exptl_absorpt_correction_T_max 0.586
_exptl_absorpt_correction_T_min 0.509
_exptl_absorpt_correction_type numerical
_exptl_absorpt_process_details
; The crystal shape and size were optimized
using equivalent reflections with the program X-Shape.
Absorption  correction was made with the program X-Red
;
_exptl_crystal_colour colorless
_exptl_crystal_density_diffrn 1.855
_exptl_crystal_density_meas 1.85
_exptl_crystal_density_method 'flotation method'
_exptl_crystal_description 'block shape'
_exptl_crystal_F_000 1326
_exptl_crystal_size_max 0.08
_exptl_crystal_size_mid 0.064
_exptl_crystal_size_min 0.064
_refine_diff_density_max 0.888
_refine_diff_density_min -0.499
_refine_diff_density_rms 0.126
_refine_ls_extinction_coef 0.0001(2)
_refine_ls_extinction_expression Fc^*^==kFc[1+0.001xFc^2^\l^3^/sin(2\q)]^-1/4^
_refine_ls_extinction_method SHELXL
_refine_ls_goodness_of_fit_ref 1.054
_refine_ls_hydrogen_treatment mixed
_refine_ls_matrix_type full
_refine_ls_number_parameters 53
_refine_ls_number_reflns 1085
_refine_ls_number_restraints 0
_refine_ls_restrained_S_all 1.054
_refine_ls_R_factor_all 0.0616
_refine_ls_R_factor_gt 0.0291
_refine_ls_shift/su_max 0.000
_refine_ls_shift/su_mean 0.000
_refine_ls_structure_factor_coef Fsqd
_refine_ls_weighting_details 'calc w==1/[\s^2^(Fo^2^)+(0.0691P)^2^+0.0000P] where P==(Fo^2^+2Fc^2^)/3'
_refine_ls_weighting_scheme calc
_refine_ls_wR_factor_gt 0.0807
_refine_ls_wR_factor_ref 0.1263
_reflns_number_gt 651
_reflns_number_total 1085
_reflns_threshold_expression >2sigma(I)
_cod_data_source_file b212140a.txt
_cod_data_source_block complex2
_cod_depositor_comments
;
The following automatic conversions were performed:
'_exptl_absorpt_correction_type' value 'Numerical' changed to 'numerical'
according to '/home/saulius/struct/CIF-dictionaries/cif_core.dic'
dictionary named 'cif_core.dic' version 2.4.1 from 2010-06-29.

Automatic conversion script
Id: cif_fix_enum 1527 2010-12-29 10:47:43Z saulius 
;
_cod_original_sg_symbol_H-M R-3
_cod_database_code 7012566

loop_
_symmetry_equiv_pos_as_xyz
'x, y, z'
'-y, x-y, z'
'-x+y, -x, z'
'x+2/3, y+1/3, z+1/3'
'-y+2/3, x-y+1/3, z+1/3'
'-x+y+2/3, -x+1/3, z+1/3'
'x+1/3, y+2/3, z+2/3'
'-y+1/3, x-y+2/3, z+2/3'
'-x+y+1/3, -x+2/3, z+2/3'
'-x, -y, -z'
'y, -x+y, -z'
'x-y, x, -z'
'-x+2/3, -y+1/3, -z+1/3'
'y+2/3, -x+y+1/3, -z+1/3'
'x-y+2/3, x+1/3, -z+1/3'
'-x+1/3, -y+2/3, -z+2/3'
'y+1/3, -x+y+2/3, -z+2/3'
'x-y+1/3, x+2/3, -z+2/3'

loop_
_atom_site_label
_atom_site_type_symbol
_atom_site_fract_x
_atom_site_fract_y
_atom_site_fract_z
_atom_site_U_iso_or_equiv
_atom_site_adp_type
_atom_site_occupancy
_atom_site_symmetry_multiplicity
_atom_site_calc_flag
_atom_site_refinement_flags
_atom_site_disorder_assembly
_atom_site_disorder_group
Ga Ga 0.0000 0.0000 0.0000 0.0505(5) Uani 1 6 d S . .
I1 I 0.3333 0.6667 0.1667 0.0733(4) Uani 1 6 d S . .
I2 I 0.3333 0.6667 -0.08309(4) 0.0573(3) Uani 1 3 d S . .
S1 S 0.08657(17) -0.18292(17) 0.07125(8) 0.0552(5) Uani 1 1 d . . .
O1 O -0.0323(4) -0.1633(4) 0.0462(2) 0.0582(12) Uani 1 1 d . . .
C1 C 0.0731(10) -0.3315(9) 0.0356(4) 0.075(2) Uani 1 1 d . . .
H1A H -0.0229 -0.4076 0.0368 0.11(3) Uiso 1 1 calc R . .
H1B H 0.1332 -0.3606 0.0535 0.10(3) Uiso 1 1 calc R . .
H1C H 0.1018 -0.3068 -0.0026 0.08(2) Uiso 1 1 calc R . .
C2 C 0.0151(10) -0.2650(10) 0.1366(3) 0.074(2) Uani 1 1 d . . .
H2A H -0.0753 -0.3479 0.1307 0.08(3) Uiso 1 1 calc R . .
H2B H 0.0041 -0.2003 0.1604 0.08(2) Uiso 1 1 calc R . .
H2C H 0.0778 -0.2912 0.1541 0.13(4) Uiso 1 1 calc R . .

loop_
_atom_site_aniso_label
_atom_site_aniso_U_11
_atom_site_aniso_U_22
_atom_site_aniso_U_33
_atom_site_aniso_U_23
_atom_site_aniso_U_13
_atom_site_aniso_U_12
Ga 0.0363(5) 0.0363(5) 0.0789(12) 0.000 0.000 0.0181(3)
I1 0.0563(5) 0.0563(5) 0.1071(11) 0.000 0.000 0.0282(2)
I2 0.0565(4) 0.0565(4) 0.0589(5) 0.000 0.000 0.02827(19)
S1 0.0426(8) 0.0459(9) 0.0802(11) 0.0012(8) 0.0010(8) 0.0245(7)
O1 0.043(2) 0.045(2) 0.086(3) 0.008(2) 0.000(2) 0.0226(19)
C1 0.091(6) 0.075(5) 0.082(6) 0.000(4) 0.017(5) 0.059(5)
C2 0.082(6) 0.087(6) 0.068(5) -0.006(4) 0.004(4) 0.054(5)

loop_
_atom_type_symbol
_atom_type_description
_atom_type_scat_dispersion_real
_atom_type_scat_dispersion_imag
_atom_type_scat_source
Ga Ga 0.2307 1.6083 'International Tables Vol C Tables 4.2.6.8 and 6.1.1.4'
C C 0.0033 0.0016 'International Tables Vol C Tables 4.2.6.8 and 6.1.1.4'
H H 0.0000 0.0000 'International Tables Vol C Tables 4.2.6.8 and 6.1.1.4'
S S 0.1246 0.1234 'International Tables Vol C Tables 4.2.6.8 and 6.1.1.4'
O O 0.0106 0.0060 'International Tables Vol C Tables 4.2.6.8 and 6.1.1.4'
I I -0.4742 1.8119 'International Tables Vol C Tables 4.2.6.8 and 6.1.1.4'

loop_
_geom_angle_atom_site_label_1
_geom_angle_atom_site_label_2
_geom_angle_atom_site_label_3
_geom_angle
_geom_angle_site_symmetry_1
_geom_angle_site_symmetry_3
_geom_angle_publ_flag
O1 Ga O1 180.0(5) 11 2 ?
O1 Ga O1 88.2(2) 11 3 ?
O1 Ga O1 91.8(2) 2 3 ?
O1 Ga O1 91.8(2) 11 10 ?
O1 Ga O1 88.2(2) 2 10 ?
O1 Ga O1 88.2(2) 3 10 ?
O1 Ga O1 88.2(2) 11 . ?
O1 Ga O1 91.8(2) 2 . ?
O1 Ga O1 91.8(2) 3 . ?
O1 Ga O1 180.0(3) 10 . ?
O1 Ga O1 91.8(2) 11 12 ?
O1 Ga O1 88.2(2) 2 12 ?
O1 Ga O1 180.0(3) 3 12 ?
O1 Ga O1 91.8(2) 10 12 ?
O1 Ga O1 88.2(2) . 12 ?
O1 S1 C1 104.6(4) . . ?
O1 S1 C2 102.9(3) . . ?
C1 S1 C2 98.3(4) . . ?
S1 O1 Ga 124.1(3) . . ?

loop_
_geom_bond_atom_site_label_1
_geom_bond_atom_site_label_2
_geom_bond_distance
_geom_bond_site_symmetry_2
_geom_bond_publ_flag
Ga O1 1.974(4) 11 ?
Ga O1 1.974(4) 2 ?
Ga O1 1.974(4) 3 ?
Ga O1 1.974(4) 10 ?
Ga O1 1.974(4) . ?
Ga O1 1.974(4) 12 ?
S1 O1 1.539(5) . ?
S1 C1 1.773(8) . ?
S1 C2 1.774(8) . ?
